data_7206928
loop_
_publ_author_name
'Zhang, Kou-Lin'
'Hou, Chuan-Tao'
'Song, Jing-Jing'
'Deng, Ye'
'Li, Liang'
'Ng, Seik Weng'
'Diao, Guo-Wang'

_publ_section_title
;
 Temperature and auxiliary ligand-controlled supramolecular assembly in a
 series of Zn(ii)-organic frameworks: syntheses, structures and properties
;
_journal_issue 2
_journal_name_full CrystEngComm
_journal_page_first 590
_journal_paper_doi 10.1039/c1ce05577a
_journal_volume 14
_journal_year 2012
_chemical_formula_sum 'C16 H23 I N6 O8 Zn'
_chemical_formula_weight 619.67
_chemical_name_systematic
;
?
;
_space_group_IT_number 14
_symmetry_cell_setting monoclinic
_symmetry_space_group_name_Hall '-P 2ybc'
_symmetry_space_group_name_H-M 'P 1 21/c 1'
_atom_sites_solution_hydrogens geom
_atom_sites_solution_primary direct
_atom_sites_solution_secondary difmap
_audit_creation_method SHELXL-97
_cell_angle_alpha 90.00
_cell_angle_beta 111.626(6)
_cell_angle_gamma 90.00
_cell_formula_units_Z 4
_cell_length_a 7.8550(13)
_cell_length_b 17.546(3)
_cell_length_c 18.586(3)
_cell_measurement_reflns_used 4460
_cell_measurement_temperature 296(2)
_cell_measurement_theta_max 23.899
_cell_measurement_theta_min 2.321
_cell_volume 2381.3(7)
_computing_cell_refinement 'SAINT (Bruker, 2004)'
_computing_data_collection 'APEX2 (Bruker, 2004)'
_computing_data_reduction 'SAINT (Bruker, 2004)'
_computing_molecular_graphics 'Diamond (CRYSTAL IMPACT, 2001)'
_computing_structure_refinement 'SHELXL-97 (Sheldrick, 1997)'
_computing_structure_solution 'SHELXS-97 (Sheldrick, 1990)'
_diffrn_ambient_temperature 296(2)
_diffrn_detector_area_resol_mean 8.3
_diffrn_measured_fraction_theta_full 0.992
_diffrn_measured_fraction_theta_max 0.992
_diffrn_measurement_device_type 'Bruker APEXII area-detector'
_diffrn_measurement_method '\f and \w'
_diffrn_radiation_monochromator graphite
_diffrn_radiation_source 'fine-focus sealed tube'
_diffrn_radiation_type MoK\a
_diffrn_radiation_wavelength 0.71073
_diffrn_reflns_av_R_equivalents 0.0401
_diffrn_reflns_av_sigmaI/netI 0.0390
_diffrn_reflns_limit_h_max 10
_diffrn_reflns_limit_h_min -10
_diffrn_reflns_limit_k_max 22
_diffrn_reflns_limit_k_min -22
_diffrn_reflns_limit_l_max 22
_diffrn_reflns_limit_l_min -24
_diffrn_reflns_number 20547
_diffrn_reflns_theta_full 27.61
_diffrn_reflns_theta_max 27.61
_diffrn_reflns_theta_min 1.65
_exptl_absorpt_coefficient_mu 2.380
_exptl_absorpt_correction_T_max 0.652
_exptl_absorpt_correction_T_min 0.495
_exptl_absorpt_correction_type empirical
_exptl_crystal_colour yellow
_exptl_crystal_density_diffrn 1.728
_exptl_crystal_density_method 'not measured'
_exptl_crystal_description block
_exptl_crystal_F_000 1232
_exptl_crystal_size_max 0.36
_exptl_crystal_size_mid 0.25
_exptl_crystal_size_min 0.18
_refine_diff_density_max 0.938
_refine_diff_density_min -1.248
_refine_diff_density_rms 0.143
_refine_ls_extinction_method none
_refine_ls_goodness_of_fit_ref 1.078
_refine_ls_hydrogen_treatment constr
_refine_ls_matrix_type full
_refine_ls_number_parameters 289
_refine_ls_number_reflns 5493
_refine_ls_number_restraints 12
_refine_ls_restrained_S_all 1.079
_refine_ls_R_factor_all 0.0697
_refine_ls_R_factor_gt 0.0445
_refine_ls_shift/su_max 0.001
_refine_ls_shift/su_mean 0.000
_refine_ls_structure_factor_coef Fsqd
_refine_ls_weighting_details 'calc w=1/[\s^2^(Fo^2^)+(0.0785P)^2^+0.5338P] where P=(Fo^2^+2Fc^2^)/3'
_refine_ls_weighting_scheme calc
_refine_ls_wR_factor_gt 0.1264
_refine_ls_wR_factor_ref 0.1465
_reflns_number_gt 3828
_reflns_number_total 5493
_reflns_threshold_expression >2sigma(I)
_cod_data_source_file c1ce05577a.txt
_cod_data_source_block hct9
_cod_depositor_comments
;
The following automatic conversions were performed:

'_refine_ls_hydrogen_treatment' value 'CONSTR' changed to 'constr'
according to /home/saulius/struct/CIF-dictionaries/cif_core.dic
dictionary named 'cif_core.dic' version 2.4.1 from 2010-06-29.

Automatic conversion script
Id: cif_fix_values 1715 2011-07-08 13:25:40Z adriana 
;
_cod_original_sg_symbol_H-M P21/c
_cod_database_code 7206928

loop_
_symmetry_equiv_pos_as_xyz
'x, y, z'
'-x, y+1/2, -z+1/2'
'-x, -y, -z'
'x, -y-1/2, z-1/2'

loop_
_atom_site_label
_atom_site_type_symbol
_atom_site_fract_x
_atom_site_fract_y
_atom_site_fract_z
_atom_site_U_iso_or_equiv
_atom_site_adp_type
_atom_site_occupancy
_atom_site_symmetry_multiplicity
_atom_site_calc_flag
_atom_site_refinement_flags
C1 C 1.2127(6) 0.7496(2) -0.1347(2) 0.0449(9) Uani 1 1 d .
C2 C 1.3364(6) 0.8383(2) 0.1381(2) 0.0452(9) Uani 1 1 d .
C3 C 1.3864(6) 0.8362(2) 0.0667(2) 0.0415(9) Uani 1 1 d .
C4 C 1.5381(6) 0.8762(2) 0.0662(2) 0.0462(10) Uani 1 1 d .
H4 H 1.6066 0.9056 0.1086 0.055 Uiso 1 1 calc R
C5 C 1.5868(6) 0.8719(3) 0.0016(2) 0.0470(10) Uani 1 1 d .
C6 C 1.4857(6) 0.8289(2) -0.0620(2) 0.0449(9) Uani 1 1 d .
H6 H 1.5222 0.8252 -0.1042 0.054 Uiso 1 1 calc R
C7 C 1.3293(5) 0.7911(2) -0.0630(2) 0.0406(9) Uani 1 1 d .
C8 C 1.2805(5) 0.7948(2) 0.0016(2) 0.0403(9) Uani 1 1 d .
H8 H 1.1763 0.7695 0.0013 0.048 Uiso 1 1 calc R
C9 C 0.8124(6) 0.7147(2) 0.1009(3) 0.0516(10) Uani 1 1 d .
H9 H 0.8634 0.7243 0.0639 0.062 Uiso 1 1 calc R
C10 C 0.7695(6) 0.7162(3) 0.2053(3) 0.0581(12) Uani 1 1 d .
H10 H 0.7772 0.7260 0.2556 0.070 Uiso 1 1 calc R
C11 C 0.5105(9) 0.6184(4) 0.1654(3) 0.0876(19) Uani 1 1 d .
H11A H 0.3911 0.6298 0.1266 0.105 Uiso 1 1 calc R
H11B H 0.5417 0.5664 0.1573 0.105 Uiso 1 1 calc R
C12 C 0.5021(9) 0.6251(4) 0.2421(4) 0.0773(16) Uani 1 1 d .
H12A H 0.4596 0.6757 0.2481 0.093 Uiso 1 1 calc R
H12B H 0.6243 0.6189 0.2808 0.093 Uiso 1 1 calc R
C13 C 0.3724(7) 0.5647(3) 0.2568(3) 0.0644(13) Uani 1 1 d .
H13A H 0.4269 0.5147 0.2593 0.077 Uiso 1 1 calc R
H13B H 0.3647 0.5749 0.3068 0.077 Uiso 1 1 calc R
C14 C 0.1816(8) 0.5630(3) 0.1966(4) 0.0782(17) Uani 1 1 d .
H14A H 0.1316 0.6142 0.1871 0.094 Uiso 1 1 calc R
H14B H 0.1837 0.5426 0.1484 0.094 Uiso 1 1 calc R
C15 C 0.0529(8) 0.4392(3) 0.2230(3) 0.0615(12) Uani 1 1 d .
H15 H 0.1098 0.4072 0.1988 0.074 Uiso 1 1 calc R
C16 C -0.1014(7) 0.4820(3) 0.2849(3) 0.0619(13) Uani 1 1 d .
H16 H -0.1774 0.4842 0.3132 0.074 Uiso 1 1 calc R
I1 I 1.81571(5) 0.93167(3) -0.00151(2) 0.08788(19) Uani 1 1 d .
N1 N 0.8796(5) 0.7460(2) 0.17285(19) 0.0454(8) Uani 1 1 d .
N2 N 0.6714(6) 0.6703(2) 0.0877(2) 0.0627(10) Uani 1 1 d .
N3 N 0.6478(5) 0.6709(2) 0.1559(2) 0.0612(10) Uani 1 1 d .
N4 N 0.0663(6) 0.5141(2) 0.2255(3) 0.0639(11) Uani 1 1 d .
N5 N -0.0304(7) 0.5429(2) 0.2655(3) 0.0761(13) Uani 1 1 d .
N6 N -0.0539(5) 0.4161(2) 0.2600(2) 0.0470(8) Uani 1 1 d .
O1 O 1.2783(4) 0.74447(18) -0.18816(15) 0.0516(7) Uani 1 1 d .
O2 O 1.0641(5) 0.7225(2) -0.14076(17) 0.0642(9) Uani 1 1 d .
O3 O 1.1984(4) 0.79961(19) 0.13475(16) 0.0559(8) Uani 1 1 d .
O4 O 1.4283(5) 0.8781(2) 0.19357(19) 0.0748(11) Uani 1 1 d .
O1W O 0.5814(6) 0.9070(3) 0.3515(2) 0.0958(13) Uani 1 1 d D
H1WA H 0.5665 0.9073 0.3951 0.144 Uiso 1 1 d RD
H1WB H 0.5479 0.8626 0.3301 0.144 Uiso 1 1 d RD
O2W O 0.4285(8) 0.5706(3) 0.9658(3) 0.1056(16) Uani 1 1 d D
H2WA H 0.4929 0.6027 0.9994 0.158 Uiso 1 1 d RD
H2WB H 0.3240 0.5664 0.9688 0.158 Uiso 1 1 d RD
O3W O 0.8569(10) 0.6875(5) 0.9422(4) 0.196(4) Uani 1 1 d D
H3WB H 0.8015 0.7285 0.9221 0.294 Uiso 1 1 d RD
H3WA H 0.8044 0.6493 0.9115 0.294 Uiso 1 1 d RD
O4W O 0.0951(12) 0.5626(5) 0.9938(5) 0.192(4) Uani 1 1 d D
H4WA H 0.0738 0.5280 0.9597 0.287 Uiso 1 1 d RD
H4WB H 0.0178 0.5981 0.9794 0.287 Uiso 1 1 d RD
Zn1 Zn 1.11216(6) 0.80837(3) 0.22049(2) 0.04014(15) Uani 1 1 d .

loop_
_atom_site_aniso_label
_atom_site_aniso_U_11
_atom_site_aniso_U_22
_atom_site_aniso_U_33
_atom_site_aniso_U_23
_atom_site_aniso_U_13
_atom_site_aniso_U_12
C1 0.044(2) 0.058(2) 0.035(2) 0.0002(17) 0.0178(18) -0.0056(19)
C2 0.049(2) 0.056(2) 0.033(2) 0.0016(17) 0.0182(18) 0.002(2)
C3 0.041(2) 0.050(2) 0.035(2) -0.0010(16) 0.0166(17) -0.0046(18)
C4 0.046(2) 0.054(2) 0.037(2) -0.0022(17) 0.0133(18) -0.0074(19)
C5 0.038(2) 0.060(3) 0.042(2) 0.0045(18) 0.0143(18) -0.0125(19)
C6 0.042(2) 0.065(3) 0.032(2) 0.0029(17) 0.0181(17) -0.0051(19)
C7 0.041(2) 0.053(2) 0.0290(19) -0.0008(15) 0.0146(16) -0.0037(17)
C8 0.037(2) 0.052(2) 0.036(2) -0.0011(16) 0.0180(17) -0.0065(17)
C9 0.050(3) 0.053(2) 0.054(3) 0.002(2) 0.021(2) -0.006(2)
C10 0.048(3) 0.083(3) 0.047(3) 0.007(2) 0.022(2) -0.007(2)
C11 0.074(4) 0.114(5) 0.075(4) -0.002(3) 0.027(3) -0.038(4)
C12 0.071(4) 0.094(4) 0.076(4) 0.001(3) 0.038(3) -0.018(3)
C13 0.071(3) 0.066(3) 0.069(3) 0.003(2) 0.040(3) -0.012(2)
C14 0.068(4) 0.085(4) 0.092(4) 0.035(3) 0.041(3) -0.001(3)
C15 0.072(3) 0.061(3) 0.069(3) 0.001(2) 0.046(3) -0.004(2)
C16 0.064(3) 0.051(3) 0.089(4) 0.012(2) 0.050(3) 0.008(2)
I1 0.0647(3) 0.1259(4) 0.0735(3) 0.0050(2) 0.0261(2) -0.0476(2)
N1 0.0413(19) 0.056(2) 0.0413(18) 0.0067(15) 0.0185(15) -0.0029(16)
N2 0.061(3) 0.071(3) 0.052(2) -0.0013(19) 0.016(2) -0.013(2)
N3 0.047(2) 0.074(3) 0.062(3) 0.010(2) 0.019(2) -0.017(2)
N4 0.057(2) 0.062(3) 0.085(3) 0.018(2) 0.040(2) 0.001(2)
N5 0.083(3) 0.051(2) 0.120(4) 0.013(2) 0.068(3) 0.007(2)
N6 0.047(2) 0.053(2) 0.047(2) 0.0030(15) 0.0241(17) -0.0013(16)
O1 0.0557(18) 0.072(2) 0.0328(14) -0.0096(13) 0.0232(13) -0.0120(15)
O2 0.059(2) 0.095(2) 0.0455(17) -0.0223(16) 0.0271(16) -0.0309(18)
O3 0.0567(19) 0.083(2) 0.0373(16) -0.0070(14) 0.0286(14) -0.0152(16)
O4 0.087(3) 0.102(3) 0.0449(18) -0.0277(18) 0.0346(18) -0.031(2)
O1W 0.105(3) 0.112(3) 0.060(2) -0.006(2) 0.018(2) -0.022(3)
O2W 0.112(4) 0.114(4) 0.087(3) -0.018(2) 0.032(3) -0.039(3)
O3W 0.163(6) 0.341(11) 0.118(5) -0.099(6) 0.091(5) -0.137(7)
O4W 0.142(6) 0.262(10) 0.172(7) 0.016(6) 0.060(6) -0.039(6)
Zn1 0.0416(3) 0.0493(3) 0.0342(3) 0.00190(18) 0.0194(2) 0.00115(19)

loop_
_atom_type_symbol
_atom_type_description
_atom_type_scat_dispersion_real
_atom_type_scat_dispersion_imag
_atom_type_scat_source
C C 0.0033 0.0016 'International Tables Vol C Tables 4.2.6.8 and 6.1.1.4'
H H 0.0000 0.0000 'International Tables Vol C Tables 4.2.6.8 and 6.1.1.4'
I I -0.4742 1.8119 'International Tables Vol C Tables 4.2.6.8 and 6.1.1.4'
N N 0.0061 0.0033 'International Tables Vol C Tables 4.2.6.8 and 6.1.1.4'
O O 0.0106 0.0060 'International Tables Vol C Tables 4.2.6.8 and 6.1.1.4'
Zn Zn 0.2839 1.4301 'International Tables Vol C Tables 4.2.6.8 and 6.1.1.4'

loop_
_geom_angle_atom_site_label_1
_geom_angle_atom_site_label_2
_geom_angle_atom_site_label_3
_geom_angle
_geom_angle_site_symmetry_1
_geom_angle_site_symmetry_3
O2 C1 O1 122.9(4) . .
O2 C1 C7 121.3(3) . .
O1 C1 C7 115.8(4) . .
O4 C2 O3 125.0(4) . .
O4 C2 C3 118.9(4) . .
O3 C2 C3 116.0(4) . .
C4 C3 C8 119.8(4) . .
C4 C3 C2 119.6(4) . .
C8 C3 C2 120.6(4) . .
C3 C4 C5 119.3(4) . .
C3 C4 H4 120.3 . .
C5 C4 H4 120.3 . .
C6 C5 C4 121.0(4) . .
C6 C5 I1 118.5(3) . .
C4 C5 I1 120.5(3) . .
C5 C6 C7 119.9(4) . .
C5 C6 H6 120.0 . .
C7 C6 H6 120.0 . .
C8 C7 C6 119.4(4) . .
C8 C7 C1 121.2(4) . .
C6 C7 C1 119.4(3) . .
C7 C8 C3 120.5(4) . .
C7 C8 H8 119.7 . .
C3 C8 H8 119.7 . .
N2 C9 N1 115.0(4) . .
N2 C9 H9 122.5 . .
N1 C9 H9 122.5 . .
N3 C10 N1 110.3(4) . .
N3 C10 H10 124.9 . .
N1 C10 H10 124.9 . .
C12 C11 N3 111.4(5) . .
C12 C11 H11A 109.4 . .
N3 C11 H11A 109.4 . .
C12 C11 H11B 109.4 . .
N3 C11 H11B 109.4 . .
H11A C11 H11B 108.0 . .
C11 C12 C13 112.6(5) . .
C11 C12 H12A 109.1 . .
C13 C12 H12A 109.1 . .
C11 C12 H12B 109.1 . .
C13 C12 H12B 109.1 . .
H12A C12 H12B 107.8 . .
C14 C13 C12 114.9(4) . .
C14 C13 H13A 108.6 . .
C12 C13 H13A 108.6 . .
C14 C13 H13B 108.6 . .
C12 C13 H13B 108.6 . .
H13A C13 H13B 107.5 . .
N4 C14 C13 108.5(4) . .
N4 C14 H14A 110.0 . .
C13 C14 H14A 110.0 . .
N4 C14 H14B 110.0 . .
C13 C14 H14B 110.0 . .
H14A C14 H14B 108.4 . .
N4 C15 N6 110.1(4) . .
N4 C15 H15 125.0 . .
N6 C15 H15 125.0 . .
N5 C16 N6 113.8(4) . .
N5 C16 H16 123.1 . .
N6 C16 H16 123.1 . .
C10 N1 C9 101.9(4) . .
C10 N1 Zn1 130.1(3) . .
C9 N1 Zn1 127.4(3) . .
C9 N2 N3 102.7(4) . .
C10 N3 N2 110.1(4) . .
C10 N3 C11 131.8(4) . .
N2 N3 C11 117.8(4) . .
C15 N4 N5 110.0(4) . .
C15 N4 C14 127.9(5) . .
N5 N4 C14 121.9(4) . .
C16 N5 N4 103.2(4) . .
C15 N6 C16 102.9(4) . .
C15 N6 Zn1 127.6(3) . 2_645
C16 N6 Zn1 129.4(3) . 2_645
C1 O1 Zn1 112.2(3) . 4_575
C2 O3 Zn1 117.9(3) . .
H1WA O1W H1WB 108.3 . .
H2WA O2W H2WB 109.8 . .
H3WB O3W H3WA 108.5 . .
H4WA O4W H4WB 111.8 . .
O1 Zn1 O3 110.51(13) 4_576 .
O1 Zn1 N6 114.42(14) 4_576 2_655
O3 Zn1 N6 113.08(14) . 2_655
O1 Zn1 N1 109.18(13) 4_576 .
O3 Zn1 N1 97.37(13) . .
N6 Zn1 N1 110.94(15) 2_655 .

loop_
_geom_bond_atom_site_label_1
_geom_bond_atom_site_label_2
_geom_bond_distance
_geom_bond_site_symmetry_2
C1 O2 1.226(5) .
C1 O1 1.281(5) .
C1 C7 1.498(5) .
C2 O4 1.234(5) .
C2 O3 1.261(5) .
C2 C3 1.517(5) .
C3 C4 1.387(6) .
C3 C8 1.394(5) .
C4 C5 1.389(6) .
C4 H4 0.9300 .
C5 C6 1.381(6) .
C5 I1 2.100(4) .
C6 C7 1.390(6) .
C6 H6 0.9300 .
C7 C8 1.389(5) .
C8 H8 0.9300 .
C9 N2 1.301(6) .
C9 N1 1.359(6) .
C9 H9 0.9300 .
C10 N3 1.320(6) .
C10 N1 1.330(5) .
C10 H10 0.9300 .
C11 C12 1.457(8) .
C11 N3 1.477(6) .
C11 H11A 0.9700 .
C11 H11B 0.9700 .
C12 C13 1.561(7) .
C12 H12A 0.9700 .
C12 H12B 0.9700 .
C13 C14 1.504(8) .
C13 H13A 0.9700 .
C13 H13B 0.9700 .
C14 N4 1.484(6) .
C14 H14A 0.9700 .
C14 H14B 0.9700 .
C15 N4 1.318(6) .
C15 N6 1.329(6) .
C15 H15 0.9300 .
C16 N5 1.316(6) .
C16 N6 1.350(6) .
C16 H16 0.9300 .
N1 Zn1 2.031(3) .
N2 N3 1.349(6) .
N4 N5 1.342(6) .
N6 Zn1 2.008(3) 2_645
O1 Zn1 1.952(3) 4_575
O3 Zn1 1.954(3) .
O1W H1WA 0.8592 .
O1W H1WB 0.8694 .
O2W H2WA 0.8542 .
O2W H2WB 0.8453 .
O3W H3WB 0.8528 .
O3W H3WA 0.8777 .
O4W H4WA 0.8470 .
O4W H4WB 0.8420 .
Zn1 O1 1.952(3) 4_576
Zn1 N6 2.008(3) 2_655
